data_1512855
loop_
_publ_author_name
'Stephanie Jones'
'Jose M. Vargas'
'Steven Pellizzeri'
'Charles J. O-Connor'
'Jon Zubieta'

_publ_section_title
;
 Solid state coordination chemistry: Structural consequences of varying
 diphosphonate tether length and fluoride incorporation in the
 copper-bisterpy/oxomolybdenum/organodiphosphonate system (bisterpy =
 2,2':4',4":2',2"'-quarterpyridyl-6',6'-di-2-pyridine)
;
_journal_name_full
;
Inorganica Chimica Acta
;
_journal_page_first 44
_journal_page_last 57
_journal_paper_doi 10.1016/j.ica.2012.10.023
_journal_volume 395
_journal_year 2013
_chemical_formula_moiety 'C31 H45 Cu2 F3 Mo2 N6 O22 P2'
_chemical_formula_sum 'C31 H34 Cu2 F3 Mo2 N6 O16.5 P2'
_chemical_formula_weight 1192.55
_space_group_IT_number 2
_symmetry_cell_setting triclinic
_symmetry_space_group_name_Hall '-P 1'
_symmetry_space_group_name_H-M 'P -1'
_atom_sites_solution_hydrogens geom
_atom_sites_solution_primary direct
_atom_sites_solution_secondary difmap
_cell_angle_alpha 86.836(2)
_cell_angle_beta 78.190(2)
_cell_angle_gamma 84.923(2)
_cell_formula_units_Z 2
_cell_length_a 9.4285(10)
_cell_length_b 13.1589(13)
_cell_length_c 15.9484(16)
_cell_measurement_reflns_used 2291
_cell_measurement_temperature 90(2)
_cell_measurement_theta_max 23.02
_cell_measurement_theta_min 2.33
_cell_volume 1927.8(3)
_computing_cell_refinement 'Bruker SMART (Bruker, 2002)'
_computing_data_collection 'Bruker SMART (Bruker, 2002)'
_computing_data_reduction 'Bruker SAINT (Bruker, 2002)'
_computing_molecular_graphics 'CrystalMaker (Palmer, 2006)'
_computing_publication_material 'Bruker SHELXTL (Bruker, 2002)'
_computing_structure_refinement 'SHELXL-97 (Sheldrick, 1997)'
_computing_structure_solution 'SHELXS-97 (Sheldrick, 1997)'
_diffrn_ambient_temperature 90(2)
_diffrn_detector_area_resol_mean 512
_diffrn_measured_fraction_theta_full 0.993
_diffrn_measured_fraction_theta_max 0.993
_diffrn_measurement_device_type 'Bruker APEX CCD area detector'
_diffrn_measurement_method 'Phi and omega scans'
_diffrn_radiation_monochromator graphite
_diffrn_radiation_probe x-ray
_diffrn_radiation_type MoK\a
_diffrn_radiation_wavelength 0.71073
_diffrn_reflns_av_R_equivalents 0.0531
_diffrn_reflns_av_sigmaI/netI 0.0842
_diffrn_reflns_limit_h_max 12
_diffrn_reflns_limit_h_min -12
_diffrn_reflns_limit_k_max 17
_diffrn_reflns_limit_k_min -17
_diffrn_reflns_limit_l_max 21
_diffrn_reflns_limit_l_min -21
_diffrn_reflns_number 20116
_diffrn_reflns_theta_full 28.08
_diffrn_reflns_theta_max 28.08
_diffrn_reflns_theta_min 1.55
_diffrn_source 'fine-focus sealed tube'
_diffrn_standards_decay_% 0.001
_exptl_absorpt_coefficient_mu 1.925
_exptl_absorpt_correction_T_max 0.8943
_exptl_absorpt_correction_T_min 0.5635
_exptl_absorpt_correction_type multi-scan
_exptl_absorpt_process_details 'SADABS SHELXL-97 (Sheldrick, 1997)'
_exptl_crystal_colour green
_exptl_crystal_density_diffrn 2.225
_exptl_crystal_density_meas 0
_exptl_crystal_density_method 'not measured'
_exptl_crystal_description block
_exptl_crystal_F_000 1296
_exptl_crystal_size_max 0.34
_exptl_crystal_size_mid 0.14
_exptl_crystal_size_min 0.06
_refine_diff_density_max 0.881
_refine_diff_density_min -1.087
_refine_diff_density_rms 0.141
_refine_ls_extinction_method none
_refine_ls_goodness_of_fit_ref 0.940
_refine_ls_hydrogen_treatment constr
_refine_ls_matrix_type full
_refine_ls_number_parameters 515
_refine_ls_number_reflns 9332
_refine_ls_number_restraints 0
_refine_ls_restrained_S_all 0.940
_refine_ls_R_factor_all 0.0725
_refine_ls_R_factor_gt 0.0479
_refine_ls_shift/su_max 0.001
_refine_ls_shift/su_mean 0.000
_refine_ls_structure_factor_coef Fsqd
_refine_ls_weighting_details 'calc w=1/[\s^2^(Fo^2^)+(0.0484P)^2^+0.0000P] where P=(Fo^2^+2Fc^2^)/3'
_refine_ls_weighting_scheme calc
_refine_ls_wR_factor_gt 0.0991
_refine_ls_wR_factor_ref 0.1081
_reflns_number_gt 6668
_reflns_number_total 9332
_reflns_threshold_expression >2sigma(I)
_cod_data_source_file ICA-2013-395-44-57-3.cif
_cod_data_source_block compound-3.11H2O
_cod_original_sg_symbol_Hall -P1
_cod_original_sg_symbol_H-M P-1
_cod_original_formula_sum 'C31 H34 Cu2 F3 Mo2 N6 O16.50 P2'
_cod_database_code 1512855

loop_
_symmetry_equiv_pos_as_xyz
'x, y, z'
'-x, -y, -z'

loop_
_atom_site_label
_atom_site_type_symbol
_atom_site_fract_x
_atom_site_fract_y
_atom_site_fract_z
_atom_site_U_iso_or_equiv
_atom_site_adp_type
_atom_site_occupancy
_atom_site_symmetry_multiplicity
_atom_site_calc_flag
_atom_site_refinement_flags
Mo1 Mo 1.11135(4) 0.75619(3) 0.44347(2) 0.01623(10) Uani 1 1 d .
Mo2 Mo 1.36479(4) 0.77998(3) 0.19927(2) 0.01537(10) Uani 1 1 d .
Cu1 Cu 0.80626(6) 0.72604(4) 0.16173(4) 0.01830(13) Uani 1 1 d .
Cu2 Cu 0.75053(6) 0.81431(4) 0.60470(4) 0.01532(13) Uani 1 1 d .
P1 P 1.00081(13) 0.83249(9) 0.26345(7) 0.0155(2) Uani 1 1 d .
P2 P 1.19071(13) 0.96833(9) 0.31849(7) 0.0161(2) Uani 1 1 d .
F1 F 1.3509(3) 0.6443(2) 0.17242(17) 0.0227(6) Uani 1 1 d .
F2 F 1.2811(3) 0.72587(19) 0.33134(15) 0.0164(5) Uani 1 1 d .
F3 F 1.2664(3) 0.7545(2) 0.49937(17) 0.0242(6) Uani 1 1 d .
O1 O 0.8647(3) 0.8243(2) 0.2290(2) 0.0191(7) Uani 1 1 d .
O2 O 1.1369(3) 0.7872(2) 0.20326(19) 0.0151(6) Uani 1 1 d .
O3 O 1.4016(4) 0.8276(2) 0.0972(2) 0.0214(7) Uani 1 1 d .
O4 O 1.5342(3) 0.7611(3) 0.2240(2) 0.0197(7) Uani 1 1 d .
O5 O 1.3165(3) 0.9164(2) 0.25272(19) 0.0170(7) Uani 1 1 d .
O6 O 1.2211(4) 1.0769(2) 0.3278(2) 0.0227(8) Uani 1 1 d .
O7 O 1.1666(3) 0.9051(2) 0.40237(19) 0.0176(7) Uani 1 1 d .
O8 O 0.9858(3) 0.7807(2) 0.3537(2) 0.0167(7) Uani 1 1 d .
O9 O 1.0926(3) 0.6258(2) 0.4480(2) 0.0204(7) Uani 1 1 d .
O10 O 0.9786(3) 0.7977(3) 0.5259(2) 0.0221(7) Uani 1 1 d .
O90 O 1.0461(4) 0.6759(3) 0.0812(2) 0.0294(9) Uani 1 1 d .
H90 H 1.1085 0.7034 0.1011 0.044 Uiso 1 1 calc R
N1 N 0.7674(4) 0.8267(3) 0.0671(2) 0.0212(9) Uani 1 1 d .
N2 N 0.7158(4) 0.6396(3) 0.0978(2) 0.0167(8) Uani 1 1 d .
N3 N 0.8003(4) 0.5954(3) 0.2391(2) 0.0183(8) Uani 1 1 d .
N4 N 0.6802(4) 0.8832(3) 0.5031(2) 0.0139(8) Uani 1 1 d .
N5 N 0.6709(4) 0.6997(3) 0.5637(2) 0.0168(8) Uani 1 1 d .
N6 N 0.7976(4) 0.7038(3) 0.6895(2) 0.0172(8) Uani 1 1 d .
C1 C 0.7971(6) 0.9253(4) 0.0580(4) 0.0341(14) Uani 1 1 d .
H1 H 0.8413 0.9531 0.0991 0.041 Uiso 1 1 calc R
C2 C 0.7646(7) 0.9877(5) -0.0099(4) 0.0427(16) Uani 1 1 d .
H2 H 0.7858 1.0573 -0.0155 0.051 Uiso 1 1 calc R
C3 C 0.7011(6) 0.9457(4) -0.0690(3) 0.0355(14) Uani 1 1 d .
H3 H 0.6784 0.9871 -0.1160 0.043 Uiso 1 1 calc R
C4 C 0.6697(5) 0.8449(4) -0.0613(3) 0.0213(10) Uani 1 1 d .
H4 H 0.6256 0.8160 -0.1020 0.026 Uiso 1 1 calc R
C5 C 0.7050(5) 0.7872(4) 0.0082(3) 0.0181(10) Uani 1 1 d .
C6 C 0.6668(5) 0.6802(4) 0.0287(3) 0.0177(10) Uani 1 1 d .
C7 C 0.5830(5) 0.6265(4) -0.0120(3) 0.0181(10) Uani 1 1 d .
H7 H 0.5497 0.6555 -0.0610 0.022 Uiso 1 1 calc R
C8 C 0.5479(5) 0.5291(4) 0.0199(3) 0.0181(10) Uani 1 1 d .
C9 C 0.6000(5) 0.4880(4) 0.0920(3) 0.0182(10) Uani 1 1 d .
H9 H 0.5789 0.4214 0.1144 0.022 Uiso 1 1 calc R
C10 C 0.6834(5) 0.5470(4) 0.1298(3) 0.0178(10) Uani 1 1 d .
C11 C 0.7365(5) 0.5192(4) 0.2108(3) 0.0209(10) Uani 1 1 d .
C12 C 0.7201(5) 0.4264(4) 0.2541(3) 0.0273(12) Uani 1 1 d .
H12 H 0.6728 0.3751 0.2333 0.033 Uiso 1 1 calc R
C13 C 0.7744(5) 0.4089(4) 0.3293(3) 0.0224(11) Uani 1 1 d .
H13 H 0.7662 0.3450 0.3600 0.027 Uiso 1 1 calc R
C14 C 0.8396(5) 0.4853(4) 0.3580(3) 0.0217(10) Uani 1 1 d .
H14 H 0.8766 0.4752 0.4092 0.026 Uiso 1 1 calc R
C15 C 0.8511(5) 0.5769(4) 0.3121(3) 0.0194(10) Uani 1 1 d .
H15 H 0.8967 0.6293 0.3326 0.023 Uiso 1 1 calc R
C16 C 0.6992(5) 0.9787(3) 0.4719(3) 0.0177(10) Uani 1 1 d .
H16 H 0.7468 1.0220 0.5010 0.021 Uiso 1 1 calc R
C17 C 0.6518(5) 1.0168(3) 0.3986(3) 0.0184(10) Uani 1 1 d .
H17 H 0.6676 1.0847 0.3775 0.022 Uiso 1 1 calc R
C18 C 0.5815(5) 0.9542(4) 0.3573(3) 0.0197(10) Uani 1 1 d .
H18 H 0.5478 0.9787 0.3071 0.024 Uiso 1 1 calc R
C19 C 0.5599(5) 0.8560(4) 0.3886(3) 0.0198(10) Uani 1 1 d .
H19 H 0.5097 0.8126 0.3610 0.024 Uiso 1 1 calc R
C20 C 0.6122(5) 0.8216(3) 0.4606(3) 0.0161(9) Uani 1 1 d .
C21 C 0.6044(5) 0.7151(3) 0.4978(3) 0.0158(9) Uani 1 1 d .
C22 C 0.5369(5) 0.6376(3) 0.4704(3) 0.0164(9) Uani 1 1 d .
H22 H 0.4903 0.6494 0.4229 0.020 Uiso 1 1 calc R
C23 C 0.5374(5) 0.5421(3) 0.5128(3) 0.0167(9) Uani 1 1 d .
C24 C 0.6112(5) 0.5286(4) 0.5817(3) 0.0195(10) Uani 1 1 d .
H24 H 0.6162 0.4642 0.6116 0.023 Uiso 1 1 calc R
C25 C 0.6759(5) 0.6095(3) 0.6055(3) 0.0182(10) Uani 1 1 d .
C26 C 0.7530(5) 0.6112(3) 0.6782(3) 0.0172(9) Uani 1 1 d .
C27 C 0.7755(5) 0.5275(4) 0.7316(3) 0.0216(10) Uani 1 1 d .
H27 H 0.7465 0.4626 0.7216 0.026 Uiso 1 1 calc R
C28 C 0.8420(5) 0.5403(4) 0.8005(3) 0.0235(11) Uani 1 1 d .
H28 H 0.8563 0.4845 0.8390 0.028 Uiso 1 1 calc R
C29 C 0.8864(5) 0.6345(4) 0.8123(3) 0.0224(11) Uani 1 1 d .
H29 H 0.9320 0.6447 0.8587 0.027 Uiso 1 1 calc R
C30 C 0.8633(5) 0.7138(4) 0.7549(3) 0.0225(11) Uani 1 1 d .
H30 H 0.8956 0.7785 0.7624 0.027 Uiso 1 1 calc R
C31 C 1.0299(5) 0.9634(3) 0.2752(3) 0.0177(10) Uani 1 1 d .
H31A H 0.9450 0.9965 0.3141 0.021 Uiso 1 1 calc R
H31B H 1.0416 1.0004 0.2188 0.021 Uiso 1 1 calc R

loop_
_atom_site_aniso_label
_atom_site_aniso_U_11
_atom_site_aniso_U_22
_atom_site_aniso_U_33
_atom_site_aniso_U_23
_atom_site_aniso_U_13
_atom_site_aniso_U_12
Mo1 0.0167(2) 0.0198(2) 0.01046(19) 0.00218(15) -0.00118(15) 0.00237(16)
Mo2 0.0160(2) 0.0180(2) 0.01094(19) 0.00109(15) -0.00092(15) -0.00035(15)
Cu1 0.0207(3) 0.0231(3) 0.0130(3) 0.0004(2) -0.0079(2) -0.0017(2)
Cu2 0.0175(3) 0.0132(3) 0.0168(3) -0.0003(2) -0.0067(2) -0.0024(2)
P1 0.0171(6) 0.0182(6) 0.0124(6) -0.0026(5) -0.0058(5) 0.0003(5)
P2 0.0224(6) 0.0138(6) 0.0136(6) -0.0008(5) -0.0072(5) -0.0002(5)
F1 0.0256(15) 0.0190(14) 0.0202(14) -0.0053(12) 0.0028(12) 0.0017(11)
F2 0.0173(13) 0.0181(13) 0.0118(12) 0.0028(10) -0.0003(10) 0.0016(10)
F3 0.0190(14) 0.0351(17) 0.0177(14) 0.0039(12) -0.0055(12) 0.0030(12)
O1 0.0167(17) 0.0274(18) 0.0158(16) -0.0038(14) -0.0081(13) -0.0026(14)
O2 0.0149(16) 0.0206(17) 0.0102(15) -0.0012(13) -0.0034(12) -0.0013(13)
O3 0.0262(19) 0.0251(18) 0.0113(16) 0.0027(14) -0.0002(14) -0.0024(14)
O4 0.0140(16) 0.0296(19) 0.0154(16) -0.0053(14) -0.0014(13) -0.0019(14)
O5 0.0204(17) 0.0161(16) 0.0148(16) -0.0001(13) -0.0033(13) -0.0039(13)
O6 0.037(2) 0.0163(17) 0.0174(17) -0.0032(14) -0.0094(15) -0.0025(15)
O7 0.0254(18) 0.0165(16) 0.0124(15) 0.0011(13) -0.0080(14) -0.0011(13)
O8 0.0171(16) 0.0179(16) 0.0154(16) 0.0013(13) -0.0041(13) -0.0025(13)
O9 0.0233(18) 0.0199(17) 0.0173(17) 0.0059(14) -0.0025(14) -0.0050(14)
O10 0.0155(17) 0.035(2) 0.0157(17) -0.0014(15) -0.0034(14) -0.0015(14)
O90 0.0217(19) 0.037(2) 0.031(2) -0.0183(17) -0.0063(16) 0.0014(16)
N1 0.024(2) 0.024(2) 0.016(2) 0.0032(17) -0.0064(17) -0.0049(17)
N2 0.018(2) 0.021(2) 0.0112(18) -0.0015(16) -0.0035(16) -0.0016(16)
N3 0.020(2) 0.021(2) 0.0126(19) -0.0008(16) -0.0030(16) 0.0012(16)
N4 0.0162(19) 0.0129(18) 0.0129(18) -0.0008(15) -0.0042(15) 0.0009(15)
N5 0.0139(19) 0.017(2) 0.019(2) -0.0039(16) -0.0016(16) -0.0003(15)
N6 0.016(2) 0.018(2) 0.018(2) -0.0004(16) -0.0042(16) -0.0044(16)
C1 0.050(4) 0.031(3) 0.028(3) 0.010(2) -0.020(3) -0.020(3)
C2 0.070(5) 0.031(3) 0.036(3) 0.020(3) -0.028(3) -0.025(3)
C3 0.049(4) 0.038(3) 0.022(3) 0.011(2) -0.014(3) -0.010(3)
C4 0.026(3) 0.026(3) 0.013(2) 0.004(2) -0.007(2) -0.005(2)
C5 0.020(2) 0.022(2) 0.011(2) 0.0022(19) -0.0023(18) -0.0010(19)
C6 0.020(2) 0.024(2) 0.008(2) 0.0033(18) -0.0020(18) -0.0010(19)
C7 0.021(2) 0.024(3) 0.008(2) 0.0015(18) -0.0036(18) 0.0026(19)
C8 0.015(2) 0.026(3) 0.013(2) -0.0043(19) -0.0034(18) 0.0027(19)
C9 0.022(2) 0.019(2) 0.015(2) 0.0002(19) -0.0066(19) 0.0005(19)
C10 0.018(2) 0.022(2) 0.013(2) -0.0015(19) -0.0057(18) 0.0057(19)
C11 0.019(2) 0.030(3) 0.015(2) 0.005(2) -0.0095(19) -0.001(2)
C12 0.026(3) 0.030(3) 0.030(3) 0.007(2) -0.014(2) -0.008(2)
C13 0.025(3) 0.025(3) 0.017(2) 0.005(2) -0.004(2) -0.001(2)
C14 0.021(2) 0.034(3) 0.012(2) 0.002(2) -0.0092(19) -0.001(2)
C15 0.013(2) 0.033(3) 0.013(2) -0.004(2) -0.0048(18) 0.001(2)
C16 0.015(2) 0.021(2) 0.020(2) -0.0018(19) -0.0080(19) -0.0043(18)
C17 0.021(2) 0.015(2) 0.019(2) 0.0008(19) -0.0036(19) -0.0008(18)
C18 0.016(2) 0.027(3) 0.017(2) -0.003(2) -0.0061(19) 0.0010(19)
C19 0.023(3) 0.020(2) 0.019(2) -0.006(2) -0.007(2) -0.0025(19)
C20 0.014(2) 0.019(2) 0.015(2) -0.0040(18) -0.0037(18) 0.0032(18)
C21 0.008(2) 0.016(2) 0.023(2) -0.0032(19) -0.0011(18) 0.0040(17)
C22 0.014(2) 0.015(2) 0.021(2) -0.0063(19) -0.0074(19) 0.0022(17)
C23 0.014(2) 0.015(2) 0.022(2) -0.0092(19) -0.0045(19) 0.0013(18)
C24 0.018(2) 0.018(2) 0.020(2) 0.000(2) 0.0006(19) -0.0020(19)
C25 0.017(2) 0.016(2) 0.020(2) -0.0016(19) -0.0025(19) 0.0007(18)
C26 0.021(2) 0.012(2) 0.017(2) 0.0002(18) -0.0010(19) -0.0025(18)
C27 0.028(3) 0.015(2) 0.022(3) 0.002(2) -0.004(2) -0.005(2)
C28 0.027(3) 0.021(3) 0.020(3) 0.005(2) -0.003(2) 0.000(2)
C29 0.024(3) 0.023(3) 0.019(2) 0.003(2) -0.003(2) 0.001(2)
C30 0.029(3) 0.022(3) 0.019(2) -0.003(2) -0.006(2) -0.007(2)
C31 0.021(2) 0.017(2) 0.015(2) 0.0009(18) -0.0062(19) 0.0045(18)

loop_
_atom_type_symbol
_atom_type_description
_atom_type_scat_dispersion_real
_atom_type_scat_dispersion_imag
_atom_type_scat_source
C C 0.0033 0.0016 'International Tables Vol C Tables 4.2.6.8 and 6.1.1.4'
H H 0.0000 0.0000 'International Tables Vol C Tables 4.2.6.8 and 6.1.1.4'
N N 0.0061 0.0033 'International Tables Vol C Tables 4.2.6.8 and 6.1.1.4'
O O 0.0106 0.0060 'International Tables Vol C Tables 4.2.6.8 and 6.1.1.4'
F F 0.0171 0.0103 'International Tables Vol C Tables 4.2.6.8 and 6.1.1.4'
P P 0.1023 0.0942 'International Tables Vol C Tables 4.2.6.8 and 6.1.1.4'
Cu Cu 0.3201 1.2651 'International Tables Vol C Tables 4.2.6.8 and 6.1.1.4'
Mo Mo -1.6832 0.6857 'International Tables Vol C Tables 4.2.6.8 and 6.1.1.4'

loop_
_geom_angle_atom_site_label_1
_geom_angle_atom_site_label_2
_geom_angle_atom_site_label_3
_geom_angle
_geom_angle_site_symmetry_1
_geom_angle_site_symmetry_3
O10 Mo1 O9 102.29(16) . .
O10 Mo1 F3 97.41(14) . .
O9 Mo1 F3 98.41(14) . .
O10 Mo1 O8 94.80(14) . .
O9 Mo1 O8 91.64(14) . .
F3 Mo1 O8 162.14(12) . .
O10 Mo1 O7 93.30(14) . .
O9 Mo1 O7 163.61(13) . .
F3 Mo1 O7 84.40(12) . .
O8 Mo1 O7 81.93(12) . .
O10 Mo1 F2 171.75(13) . .
O9 Mo1 F2 85.57(12) . .
F3 Mo1 F2 83.76(11) . .
O8 Mo1 F2 82.34(11) . .
O7 Mo1 F2 78.66(11) . .
O3 Mo2 O4 102.55(16) . .
O3 Mo2 F1 96.69(14) . .
O4 Mo2 F1 96.55(14) . .
O3 Mo2 O5 95.24(14) . .
O4 Mo2 O5 95.07(14) . .
F1 Mo2 O5 161.12(12) . .
O3 Mo2 O2 93.06(14) . .
O4 Mo2 O2 164.39(13) . .
F1 Mo2 O2 81.38(12) . .
O5 Mo2 O2 83.43(12) . .
O3 Mo2 F2 170.97(13) . .
O4 Mo2 F2 86.27(12) . .
F1 Mo2 F2 84.06(10) . .
O5 Mo2 F2 81.90(11) . .
O2 Mo2 F2 78.13(10) . .
O1 Cu1 N2 170.36(15) . .
O1 Cu1 N1 95.44(15) . .
N2 Cu1 N1 80.51(16) . .
O1 Cu1 N3 103.36(15) . .
N2 Cu1 N3 79.89(16) . .
N1 Cu1 N3 160.06(16) . .
O1 Cu1 O90 96.68(13) . .
N2 Cu1 O90 92.18(14) . .
N1 Cu1 O90 91.38(15) . .
N3 Cu1 O90 92.96(15) . .
O6 Cu2 N5 162.68(16) 2_776 .
O6 Cu2 N4 105.05(14) 2_776 .
N5 Cu2 N4 80.29(15) . .
O6 Cu2 N6 94.37(14) 2_776 .
N5 Cu2 N6 79.92(16) . .
N4 Cu2 N6 160.15(15) . .
O6 Cu2 O10 97.09(14) 2_776 .
N5 Cu2 O10 99.41(14) . .
N4 Cu2 O10 89.83(13) . .
N6 Cu2 O10 91.86(14) . .
O1 P1 O2 112.03(18) . .
O1 P1 O8 110.26(18) . .
O2 P1 O8 110.62(17) . .
O1 P1 C31 111.0(2) . .
O2 P1 C31 106.4(2) . .
O8 P1 C31 106.28(19) . .
O6 P2 O7 114.12(18) . .
O6 P2 O5 109.39(19) . .
O7 P2 O5 110.00(18) . .
O6 P2 C31 110.9(2) . .
O7 P2 C31 106.3(2) . .
O5 P2 C31 105.8(2) . .
Mo1 F2 Mo2 143.19(12) . .
P1 O1 Cu1 133.3(2) . .
P1 O2 Mo2 135.28(18) . .
P2 O5 Mo2 137.10(19) . .
P2 O6 Cu2 151.5(2) . 2_776
P2 O7 Mo1 137.21(19) . .
P1 O8 Mo1 136.44(19) . .
Mo1 O10 Cu2 155.69(19) . .
Cu1 O90 H90 109.5 . .
C1 N1 C5 119.1(4) . .
C1 N1 Cu1 126.8(3) . .
C5 N1 Cu1 114.1(3) . .
C10 N2 C6 121.2(4) . .
C10 N2 Cu1 119.4(3) . .
C6 N2 Cu1 118.6(3) . .
C15 N3 C11 117.5(4) . .
C15 N3 Cu1 128.7(3) . .
C11 N3 Cu1 113.8(3) . .
C16 N4 C20 118.3(4) . .
C16 N4 Cu2 127.4(3) . .
C20 N4 Cu2 114.3(3) . .
C25 N5 C21 121.5(4) . .
C25 N5 Cu2 119.4(3) . .
C21 N5 Cu2 119.0(3) . .
C30 N6 C26 118.6(4) . .
C30 N6 Cu2 126.8(3) . .
C26 N6 Cu2 114.6(3) . .
N1 C1 C2 121.7(5) . .
N1 C1 H1 119.2 . .
C2 C1 H1 119.2 . .
C3 C2 C1 118.2(5) . .
C3 C2 H2 120.9 . .
C1 C2 H2 120.9 . .
C4 C3 C2 121.3(5) . .
C4 C3 H3 119.4 . .
C2 C3 H3 119.4 . .
C3 C4 C5 117.4(4) . .
C3 C4 H4 121.3 . .
C5 C4 H4 121.3 . .
N1 C5 C4 122.4(4) . .
N1 C5 C6 114.1(4) . .
C4 C5 C6 123.3(4) . .
N2 C6 C7 121.0(4) . .
N2 C6 C5 112.3(4) . .
C7 C6 C5 126.6(4) . .
C6 C7 C8 119.1(4) . .
C6 C7 H7 120.5 . .
C8 C7 H7 120.5 . .
C7 C8 C9 119.1(4) . .
C7 C8 C8 120.6(5) . 2_665
C9 C8 C8 120.3(5) . 2_665
C10 C9 C8 118.5(4) . .
C10 C9 H9 120.7 . .
C8 C9 H9 120.7 . .
N2 C10 C9 121.1(4) . .
N2 C10 C11 113.2(4) . .
C9 C10 C11 125.6(4) . .
N3 C11 C12 122.7(4) . .
N3 C11 C10 113.5(4) . .
C12 C11 C10 123.8(4) . .
C11 C12 C13 118.7(5) . .
C11 C12 H12 120.6 . .
C13 C12 H12 120.6 . .
C14 C13 C12 118.8(5) . .
C14 C13 H13 120.6 . .
C12 C13 H13 120.6 . .
C15 C14 C13 119.5(4) . .
C15 C14 H14 120.2 . .
C13 C14 H14 120.2 . .
N3 C15 C14 122.7(4) . .
N3 C15 H15 118.7 . .
C14 C15 H15 118.7 . .
N4 C16 C17 122.4(4) . .
N4 C16 H16 118.8 . .
C17 C16 H16 118.8 . .
C18 C17 C16 118.5(4) . .
C18 C17 H17 120.7 . .
C16 C17 H17 120.7 . .
C17 C18 C19 120.0(4) . .
C17 C18 H18 120.0 . .
C19 C18 H18 120.0 . .
C20 C19 C18 118.9(4) . .
C20 C19 H19 120.5 . .
C18 C19 H19 120.5 . .
N4 C20 C19 121.8(4) . .
N4 C20 C21 113.9(4) . .
C19 C20 C21 124.3(4) . .
N5 C21 C22 121.0(4) . .
N5 C21 C20 112.4(4) . .
C22 C21 C20 126.6(4) . .
C21 C22 C23 119.8(4) . .
C21 C22 H22 120.1 . .
C23 C22 H22 120.1 . .
C22 C23 C24 117.4(4) . .
C22 C23 C23 121.5(5) . 2_666
C24 C23 C23 121.0(5) . 2_666
C25 C24 C23 119.5(4) . .
C25 C24 H24 120.3 . .
C23 C24 H24 120.3 . .
N5 C25 C24 120.9(4) . .
N5 C25 C26 111.9(4) . .
C24 C25 C26 127.2(4) . .
N6 C26 C27 121.8(4) . .
N6 C26 C25 114.1(4) . .
C27 C26 C25 124.0(4) . .
C26 C27 C28 118.6(4) . .
C26 C27 H27 120.7 . .
C28 C27 H27 120.7 . .
C29 C28 C27 119.5(4) . .
C29 C28 H28 120.2 . .
C27 C28 H28 120.2 . .
C28 C29 C30 118.5(5) . .
C28 C29 H29 120.8 . .
C30 C29 H29 120.8 . .
N6 C30 C29 123.0(5) . .
N6 C30 H30 118.5 . .
C29 C30 H30 118.5 . .
P1 C31 P2 109.1(2) . .
P1 C31 H31A 109.9 . .
P2 C31 H31A 109.9 . .
P1 C31 H31B 109.9 . .
P2 C31 H31B 109.9 . .
H31A C31 H31B 108.3 . .

loop_
_geom_bond_atom_site_label_1
_geom_bond_atom_site_label_2
_geom_bond_distance
_geom_bond_site_symmetry_2
Mo1 O10 1.696(3) .
Mo1 O9 1.737(3) .
Mo1 F3 1.859(3) .
Mo1 O8 2.032(3) .
Mo1 O7 2.107(3) .
Mo1 F2 2.171(2) .
Mo2 O3 1.691(3) .
Mo2 O4 1.716(3) .
Mo2 F1 1.880(3) .
Mo2 O5 2.006(3) .
Mo2 O2 2.131(3) .
Mo2 F2 2.195(2) .
Cu1 O1 1.910(3) .
Cu1 N2 1.928(4) .
Cu1 N1 2.022(4) .
Cu1 N3 2.057(4) .
Cu1 O90 2.417(3) .
Cu2 O6 1.907(3) 2_776
Cu2 N5 1.943(4) .
Cu2 N4 2.015(4) .
Cu2 N6 2.014(4) .
Cu2 O10 2.257(3) .
P1 O1 1.510(3) .
P1 O2 1.532(3) .
P1 O8 1.544(3) .
P1 C31 1.793(5) .
P2 O6 1.503(3) .
P2 O7 1.523(3) .
P2 O5 1.549(3) .
P2 C31 1.797(5) .
O6 Cu2 1.907(3) 2_776
O90 H90 0.8400 .
N1 C1 1.346(6) .
N1 C5 1.354(6) .
N2 C10 1.331(6) .
N2 C6 1.347(5) .
N3 C15 1.350(6) .
N3 C11 1.356(6) .
N4 C16 1.340(6) .
N4 C20 1.363(5) .
N5 C25 1.331(6) .
N5 C21 1.328(6) .
N6 C30 1.335(6) .
N6 C26 1.357(5) .
C1 C2 1.391(7) .
C1 H1 0.9500 .
C2 C3 1.378(8) .
C2 H2 0.9500 .
C3 C4 1.378(7) .
C3 H3 0.9500 .
C4 C5 1.390(6) .
C4 H4 0.9500 .
C5 C6 1.486(6) .
C6 C7 1.379(6) .
C7 C8 1.395(7) .
C7 H7 0.9500 .
C8 C9 1.403(6) .
C8 C8 1.490(9) 2_665
C9 C10 1.393(6) .
C9 H9 0.9500 .
C10 C11 1.494(6) .
C11 C12 1.374(7) .
C12 C13 1.398(7) .
C12 H12 0.9500 .
C13 C14 1.369(7) .
C13 H13 0.9500 .
C14 C15 1.376(7) .
C14 H14 0.9500 .
C15 H15 0.9500 .
C16 C17 1.388(6) .
C16 H16 0.9500 .
C17 C18 1.375(6) .
C17 H17 0.9500 .
C18 C19 1.376(7) .
C18 H18 0.9500 .
C19 C20 1.379(6) .
C19 H19 0.9500 .
C20 C21 1.493(6) .
C21 C22 1.383(6) .
C22 C23 1.394(6) .
C22 H22 0.9500 .
C23 C24 1.413(6) .
C23 C23 1.481(8) 2_666
C24 C25 1.380(6) .
C24 H24 0.9500 .
C25 C26 1.491(6) .
C26 C27 1.383(6) .
C27 C28 1.397(7) .
C27 H27 0.9500 .
C28 C29 1.377(7) .
C28 H28 0.9500 .
C29 C30 1.382(7) .
C29 H29 0.9500 .
C30 H30 0.9500 .
C31 H31A 0.9900 .
C31 H31B 0.9900 .

loop_
_geom_torsion_atom_site_label_1
_geom_torsion_atom_site_label_2
_geom_torsion_atom_site_label_3
_geom_torsion_atom_site_label_4
_geom_torsion
_geom_torsion_site_symmetry_1
_geom_torsion_site_symmetry_4
O10 Mo1 F2 Mo2 -28.1(10) . .
O9 Mo1 F2 Mo2 134.3(2) . .
F3 Mo1 F2 Mo2 -126.7(2) . .
O8 Mo1 F2 Mo2 42.0(2) . .
O7 Mo1 F2 Mo2 -41.2(2) . .
O3 Mo2 F2 Mo1 -31.4(9) . .
O4 Mo2 F2 Mo1 136.4(2) . .
F1 Mo2 F2 Mo1 -126.6(2) . .
O5 Mo2 F2 Mo1 40.7(2) . .
O2 Mo2 F2 Mo1 -44.2(2) . .
O2 P1 O1 Cu1 32.9(3) . .
O8 P1 O1 Cu1 -90.8(3) . .
C31 P1 O1 Cu1 151.7(3) . .
N2 Cu1 O1 P1 172.0(8) . .
N1 Cu1 O1 P1 -123.4(3) . .
N3 Cu1 O1 P1 63.3(3) . .
O90 Cu1 O1 P1 -31.4(3) . .
O1 P1 O2 Mo2 173.8(2) . .
O8 P1 O2 Mo2 -62.7(3) . .
C31 P1 O2 Mo2 52.3(3) . .
O3 Mo2 O2 P1 -127.8(3) . .
O4 Mo2 O2 P1 52.5(6) . .
F1 Mo2 O2 P1 135.9(3) . .
O5 Mo2 O2 P1 -32.8(3) . .
F2 Mo2 O2 P1 50.2(2) . .
O6 P2 O5 Mo2 -177.8(2) . .
O7 P2 O5 Mo2 56.1(3) . .
C31 P2 O5 Mo2 -58.3(3) . .
O3 Mo2 O5 P2 129.0(3) . .
O4 Mo2 O5 P2 -127.9(3) . .
F1 Mo2 O5 P2 -0.1(6) . .
O2 Mo2 O5 P2 36.5(3) . .
F2 Mo2 O5 P2 -42.4(3) . .
O7 P2 O6 Cu2 1.2(6) . 2_776
O5 P2 O6 Cu2 -122.5(5) . 2_776
C31 P2 O6 Cu2 121.2(5) . 2_776
O6 P2 O7 Mo1 176.5(2) . .
O5 P2 O7 Mo1 -60.1(3) . .
C31 P2 O7 Mo1 53.9(3) . .
O10 Mo1 O7 P2 -130.5(3) . .
O9 Mo1 O7 P2 31.6(7) . .
F3 Mo1 O7 P2 132.4(3) . .
O8 Mo1 O7 P2 -36.1(3) . .
F2 Mo1 O7 P2 47.7(3) . .
O1 P1 O8 Mo1 179.7(2) . .
O2 P1 O8 Mo1 55.2(3) . .
C31 P1 O8 Mo1 -59.8(3) . .
O10 Mo1 O8 P1 131.6(3) . .
O9 Mo1 O8 P1 -125.9(3) . .
F3 Mo1 O8 P1 -1.4(6) . .
O7 Mo1 O8 P1 38.9(3) . .
F2 Mo1 O8 P1 -40.6(3) . .
O9 Mo1 O10 Cu2 -51.4(5) . .
F3 Mo1 O10 Cu2 -151.7(5) . .
O8 Mo1 O10 Cu2 41.3(5) . .
O7 Mo1 O10 Cu2 123.5(5) . .
F2 Mo1 O10 Cu2 110.7(9) . .
O6 Cu2 O10 Mo1 -166.4(5) 2_776 .
N5 Cu2 O10 Mo1 18.8(5) . .
N4 Cu2 O10 Mo1 -61.3(5) . .
N6 Cu2 O10 Mo1 98.9(5) . .
O1 Cu1 N1 C1 7.4(5) . .
N2 Cu1 N1 C1 178.6(5) . .
N3 Cu1 N1 C1 168.0(5) . .
O90 Cu1 N1 C1 -89.4(5) . .
O1 Cu1 N1 C5 -172.6(3) . .
N2 Cu1 N1 C5 -1.5(3) . .
N3 Cu1 N1 C5 -12.1(7) . .
O90 Cu1 N1 C5 90.5(3) . .
O1 Cu1 N2 C10 -106.5(9) . .
N1 Cu1 N2 C10 -172.3(4) . .
N3 Cu1 N2 C10 4.1(3) . .
O90 Cu1 N2 C10 96.7(4) . .
O1 Cu1 N2 C6 63.3(10) . .
N1 Cu1 N2 C6 -2.5(3) . .
N3 Cu1 N2 C6 173.9(4) . .
O90 Cu1 N2 C6 -93.5(3) . .
O1 Cu1 N3 C15 -11.3(4) . .
N2 Cu1 N3 C15 178.0(4) . .
N1 Cu1 N3 C15 -171.4(4) . .
O90 Cu1 N3 C15 86.3(4) . .
O1 Cu1 N3 C11 168.9(3) . .
N2 Cu1 N3 C11 -1.8(3) . .
N1 Cu1 N3 C11 8.8(7) . .
O90 Cu1 N3 C11 -93.5(3) . .
O6 Cu2 N4 C16 22.2(4) 2_776 .
N5 Cu2 N4 C16 -174.7(4) . .
N6 Cu2 N4 C16 -170.1(4) . .
O10 Cu2 N4 C16 -75.1(4) . .
O6 Cu2 N4 C20 -161.1(3) 2_776 .
N5 Cu2 N4 C20 2.0(3) . .
N6 Cu2 N4 C20 6.6(6) . .
O10 Cu2 N4 C20 101.6(3) . .
O6 Cu2 N5 C25 -69.8(7) 2_776 .
N4 Cu2 N5 C25 -179.4(4) . .
N6 Cu2 N5 C25 2.1(3) . .
O10 Cu2 N5 C25 92.4(3) . .
O6 Cu2 N5 C21 105.9(6) 2_776 .
N4 Cu2 N5 C21 -3.7(3) . .
N6 Cu2 N5 C21 177.8(4) . .
O10 Cu2 N5 C21 -91.9(3) . .
O6 Cu2 N6 C30 -15.4(4) 2_776 .
N5 Cu2 N6 C30 -178.9(4) . .
N4 Cu2 N6 C30 176.5(4) . .
O10 Cu2 N6 C30 81.9(4) . .
O6 Cu2 N6 C26 162.9(3) 2_776 .
N5 Cu2 N6 C26 -0.6(3) . .
N4 Cu2 N6 C26 -5.2(6) . .
O10 Cu2 N6 C26 -99.9(3) . .
C5 N1 C1 C2 0.3(8) . .
Cu1 N1 C1 C2 -179.7(5) . .
N1 C1 C2 C3 -0.3(10) . .
C1 C2 C3 C4 0.2(10) . .
C2 C3 C4 C5 -0.2(9) . .
C1 N1 C5 C4 -0.3(7) . .
Cu1 N1 C5 C4 179.7(4) . .
C1 N1 C5 C6 -175.4(5) . .
Cu1 N1 C5 C6 4.7(5) . .
C3 C4 C5 N1 0.3(7) . .
C3 C4 C5 C6 174.8(5) . .
C10 N2 C6 C7 -0.9(7) . .
Cu1 N2 C6 C7 -170.6(4) . .
C10 N2 C6 C5 175.2(4) . .
Cu1 N2 C6 C5 5.5(5) . .
N1 C5 C6 N2 -6.6(6) . .
C4 C5 C6 N2 178.5(4) . .
N1 C5 C6 C7 169.3(5) . .
C4 C5 C6 C7 -5.7(8) . .
N2 C6 C7 C8 0.6(7) . .
C5 C6 C7 C8 -174.9(4) . .
C6 C7 C8 C9 -0.7(7) . .
C6 C7 C8 C8 177.2(5) . 2_665
C7 C8 C9 C10 1.0(7) . .
C8 C8 C9 C10 -176.9(5) 2_665 .
C6 N2 C10 C9 1.3(7) . .
Cu1 N2 C10 C9 170.8(3) . .
C6 N2 C10 C11 -174.9(4) . .
Cu1 N2 C10 C11 -5.3(5) . .
C8 C9 C10 N2 -1.3(7) . .
C8 C9 C10 C11 174.3(4) . .
C15 N3 C11 C12 1.1(7) . .
Cu1 N3 C11 C12 -179.1(4) . .
C15 N3 C11 C10 179.8(4) . .
Cu1 N3 C11 C10 -0.4(5) . .
N2 C10 C11 N3 3.5(6) . .
C9 C10 C11 N3 -172.5(4) . .
N2 C10 C11 C12 -177.8(5) . .
C9 C10 C11 C12 6.2(8) . .
N3 C11 C12 C13 -1.5(8) . .
C10 C11 C12 C13 179.9(5) . .
C11 C12 C13 C14 1.1(8) . .
C12 C13 C14 C15 -0.5(7) . .
C11 N3 C15 C14 -0.4(7) . .
Cu1 N3 C15 C14 179.9(3) . .
C13 C14 C15 N3 0.1(7) . .
C20 N4 C16 C17 0.3(7) . .
Cu2 N4 C16 C17 176.8(3) . .
N4 C16 C17 C18 0.7(7) . .
C16 C17 C18 C19 -0.2(7) . .
C17 C18 C19 C20 -1.2(7) . .
C16 N4 C20 C19 -1.8(7) . .
Cu2 N4 C20 C19 -178.8(3) . .
C16 N4 C20 C21 176.7(4) . .
Cu2 N4 C20 C21 -0.3(5) . .
C18 C19 C20 N4 2.3(7) . .
C18 C19 C20 C21 -176.0(4) . .
C25 N5 C21 C22 0.3(7) . .
Cu2 N5 C21 C22 -175.3(3) . .
C25 N5 C21 C20 -179.9(4) . .
Cu2 N5 C21 C20 4.5(5) . .
N4 C20 C21 N5 -2.5(5) . .
C19 C20 C21 N5 175.9(4) . .
N4 C20 C21 C22 177.2(4) . .
C19 C20 C21 C22 -4.4(7) . .
N5 C21 C22 C23 0.5(7) . .
C20 C21 C22 C23 -179.2(4) . .
C21 C22 C23 C24 -1.4(7) . .
C21 C22 C23 C23 178.1(5) . 2_666
C22 C23 C24 C25 1.5(7) . .
C23 C23 C24 C25 -178.0(5) 2_666 .
C21 N5 C25 C24 -0.3(7) . .
Cu2 N5 C25 C24 175.3(3) . .
C21 N5 C25 C26 -178.6(4) . .
Cu2 N5 C25 C26 -3.0(5) . .
C23 C24 C25 N5 -0.7(7) . .
C23 C24 C25 C26 177.4(4) . .
C30 N6 C26 C27 -0.9(7) . .
Cu2 N6 C26 C27 -179.3(4) . .
C30 N6 C26 C25 177.7(4) . .
Cu2 N6 C26 C25 -0.7(5) . .
N5 C25 C26 N6 2.3(6) . .
C24 C25 C26 N6 -175.9(4) . .
N5 C25 C26 C27 -179.1(4) . .
C24 C25 C26 C27 2.6(8) . .
N6 C26 C27 C28 2.1(7) . .
C25 C26 C27 C28 -176.3(4) . .
C26 C27 C28 C29 -1.7(7) . .
C27 C28 C29 C30 0.1(7) . .
C26 N6 C30 C29 -0.8(7) . .
Cu2 N6 C30 C29 177.4(4) . .
C28 C29 C30 N6 1.2(8) . .
O1 P1 C31 P2 178.8(2) . .
O2 P1 C31 P2 -59.1(3) . .
O8 P1 C31 P2 58.8(3) . .
O6 P2 C31 P1 178.8(2) . .
O7 P2 C31 P1 -56.6(3) . .
O5 P2 C31 P1 60.3(3) . .
